data_2014594
loop_
_publ_author_name
'Gobius du Sart, Gerrit'
'Alberda van Ekenstein, Gert O. R.'
'Meetsma, Auke'
'Ten Brinke, Gerrit'

_publ_section_title
;
 Two new polymorphs of diphenyl(4-pyridyl)methyl methacrylate
;
_journal_issue 11
_journal_name_full 'Acta Crystallographica Section C'
_journal_page_first o824
_journal_page_last o826
_journal_paper_doi 10.1107/S0108270104024217
_journal_volume 60
_journal_year 2004
_chemical_formula_iupac 'C22 H19 N O2'
_chemical_formula_moiety 'C22 H19 N O2'
_chemical_formula_sum 'C22 H19 N O2'
_chemical_formula_weight 329.40
_chemical_name_systematic
;
diphenyl(4-pyridyl)methyl methacrylate
;
_space_group_IT_number 14
_symmetry_cell_setting monoclinic
_symmetry_space_group_name_Hall '-P 2yn'
_symmetry_space_group_name_H-M 'P 1 21/n 1'
_atom_sites_solution_hydrogens geom
_atom_sites_solution_primary direct
_atom_sites_solution_secondary direct
_cell_angle_alpha 90
_cell_angle_beta 101.045(2)
_cell_angle_gamma 90
_cell_formula_units_Z 8
_cell_length_a 16.712(2)
_cell_length_b 11.8910(10)
_cell_length_c 17.724(2)
_cell_measurement_reflns_used 2934
_cell_measurement_temperature 100.0(10)
_cell_measurement_theta_max 26.80
_cell_measurement_theta_min 2.48
_cell_volume 3456.9(6)
_computing_cell_refinement 'SAINT (Bruker, 2000)'
_computing_data_collection 'SMART (Bruker, 2001)'
_computing_data_reduction 'SAINT? and XPREP (Bruker, 2000)'
_computing_molecular_graphics
;
 PLUTO (Meetsma, 2004) and
 PLATON (Spek, 2003)
;
_computing_publication_material PLATON
_computing_structure_refinement 'SHELXL-97 (Sheldrick, 1997)'
_computing_structure_solution
;
 SIR97 (Altomare et al., 1999)
;
_diffrn_ambient_temperature 100.0(10)
_diffrn_detector_area_resol_mean '4096x4096 / 62x62 (binned 512)'
_diffrn_measured_fraction_theta_full 0.998
_diffrn_measured_fraction_theta_max 0.998
_diffrn_measurement_device_type
;
  Bruker SMART Apex; area detector
;
_diffrn_measurement_method ' \p and \w scans'
_diffrn_radiation_monochromator 'parallel mounted graphite'
_diffrn_radiation_source 'fine focus sealed Siemens Mo tube '
_diffrn_radiation_type MoK\a
_diffrn_radiation_wavelength 0.71073
_diffrn_reflns_av_R_equivalents 0.0768
_diffrn_reflns_av_sigmaI/netI 0.0801
_diffrn_reflns_limit_h_max 19
_diffrn_reflns_limit_h_min -19
_diffrn_reflns_limit_k_max 14
_diffrn_reflns_limit_k_min -14
_diffrn_reflns_limit_l_max 21
_diffrn_reflns_limit_l_min -21
_diffrn_reflns_number 24310
_diffrn_reflns_reduction_process
;
 Intensity data were corrected for Lorentz and polarization
  effects, decay and absorption and reduced to F~o~^2^
  using SAINT and SADABS (Bruker, 2000).
;
_diffrn_reflns_theta_full 25.00
_diffrn_reflns_theta_max 25.03
_diffrn_reflns_theta_min 2.30
_diffrn_standards_decay_% 0
_diffrn_standards_number 0
_exptl_absorpt_coefficient_mu 0.081
_exptl_absorpt_correction_T_max 0.9952
_exptl_absorpt_correction_T_min 0.9728
_exptl_absorpt_correction_type multi-scan
_exptl_absorpt_process_details '(SADABS, Bruker, 2000)'
_exptl_crystal_colour colorless
_exptl_crystal_density_diffrn 1.266
_exptl_crystal_density_method 'not measured'
_exptl_crystal_description platelet
_exptl_crystal_F_000 1392
_exptl_crystal_size_max 0.20
_exptl_crystal_size_mid 0.18
_exptl_crystal_size_min 0.06
_refine_diff_density_max 0.980
_refine_diff_density_min -0.296
_refine_ls_extinction_method none
_refine_ls_goodness_of_fit_ref 1.462
_refine_ls_hydrogen_treatment constr
_refine_ls_matrix_type full
_refine_ls_number_parameters 453
_refine_ls_number_reflns 6100
_refine_ls_number_restraints 0
_refine_ls_restrained_S_all 1.462
_refine_ls_R_factor_all 0.1494
_refine_ls_R_factor_gt 0.1052
_refine_ls_shift/su_max 0.032
_refine_ls_shift/su_mean 0.002
_refine_ls_structure_factor_coef Fsqd
_refine_ls_weighting_details 'calc w=1/[\s^2^(Fo^2^)+(0.1P)^2^] where P=(Fo^2^+2Fc^2^)/3'
_refine_ls_weighting_scheme calc
_refine_ls_wR_factor_gt 0.2443
_refine_ls_wR_factor_ref 0.2650
_reflns_number_gt 3615
_reflns_number_total 6100
_reflns_threshold_expression I>2\s(I)
_cod_data_source_file tr1099.cif
_cod_data_source_block II
_cod_depositor_comments
;
The following automatic conversions were performed:
'_symmetry_cell_setting' value 'Monoclinic' changed to 'monoclinic'
according to '/home/saulius/struct/CIF-dictionaries/cif_core.dic'
dictionary named 'cif_core.dic' version 2.4.1 from 2010-06-29.

Automatic conversion script
Id: cif_fix_enum 1527 2010-12-29 10:47:43Z saulius 

The following automatic conversions were performed:

'_symmetry_cell_setting' value 'Monoclinic' changed to 'monoclinic'
according to /home/saulius/struct/CIF-dictionaries/cif_core.dic
dictionary named 'cif_core.dic' version 2.4.1 from
2010-06-29.

'_exptl_absorpt_correction_type' value 'Multi-Scan'
changed to 'multi-scan' according to
/home/saulius/struct/CIF-dictionaries/cif_core.dic dictionary named
'cif_core.dic' version 2.4.1 from 2010-06-29.

Automatic conversion script
Id: cif_fix_values 1715 2011-07-08 13:25:40Z adriana 
;
_cod_original_sg_symbol_H-M 'P 21/n'
_cod_database_code 2014594

loop_
_symmetry_equiv_pos_as_xyz
x,y,z
1/2-x,1/2+y,1/2-z
-x,-y,-z
1/2+x,1/2-y,1/2+z

loop_
_atom_site_aniso_label
_atom_site_aniso_U_11
_atom_site_aniso_U_22
_atom_site_aniso_U_33
_atom_site_aniso_U_12
_atom_site_aniso_U_13
_atom_site_aniso_U_23
O11 0.0442(16) 0.0256(15) 0.0425(19) 0.0065(12) 0.0059(14) 0.0042(13)
O12 0.0362(15) 0.0297(15) 0.0275(16) 0.0007(12) 0.0007(12) -0.0021(12)
N11 0.049(2) 0.039(2) 0.035(2) 0.0144(17) 0.0158(17) 0.0086(17)
C11 0.036(2) 0.033(2) 0.032(2) -0.0015(18) 0.0038(18) -0.0136(19)
C12 0.053(3) 0.034(3) 0.061(3) -0.010(2) 0.010(2) -0.006(2)
C13 0.028(2) 0.033(2) 0.033(3) 0.0018(17) 0.0087(17) -0.0020(19)
C14 0.024(2) 0.041(2) 0.025(2) 0.0048(17) 0.0044(16) -0.0053(19)
C15 0.029(2) 0.033(2) 0.020(2) 0.0011(16) 0.0026(16) -0.0024(17)
C16 0.0257(19) 0.0233(19) 0.024(2) 0.0033(15) 0.0041(16) 0.0040(16)
C17 0.027(2) 0.0204(19) 0.033(2) -0.0007(16) 0.0055(17) 0.0045(17)
C18 0.033(2) 0.032(2) 0.049(3) 0.0043(18) 0.019(2) 0.019(2)
C19 0.041(2) 0.037(2) 0.027(2) 0.0112(19) 0.0044(19) 0.0026(18)
C110 0.031(2) 0.026(2) 0.030(2) -0.0017(16) 0.0028(17) 0.0017(17)
C111 0.028(2) 0.0196(18) 0.022(2) -0.0002(15) 0.0037(16) 0.0012(15)
C112 0.029(2) 0.042(2) 0.024(2) 0.0016(18) 0.0081(16) 0.0046(18)
C113 0.024(2) 0.034(2) 0.026(2) 0.0048(16) 0.0030(16) -0.0006(18)
C114 0.0218(19) 0.034(2) 0.038(3) 0.0013(16) 0.0065(17) -0.0029(19)
C115 0.045(2) 0.028(2) 0.036(3) 0.0072(18) 0.0203(19) 0.0006(18)
C116 0.036(2) 0.028(2) 0.026(2) 0.0067(17) 0.0046(17) 0.0004(17)
C117 0.034(2) 0.031(2) 0.020(2) -0.0004(17) 0.0081(16) 0.0023(16)
C118 0.043(2) 0.033(2) 0.037(3) 0.0039(18) 0.0149(19) 0.0021(19)
C119 0.051(3) 0.022(2) 0.050(3) 0.0032(19) 0.028(2) 0.0040(19)
C120 0.070(3) 0.023(2) 0.032(3) 0.007(2) 0.020(2) 0.0022(18)
C121 0.065(3) 0.032(2) 0.025(3) 0.006(2) 0.012(2) 0.002(2)
C122 0.041(2) 0.025(2) 0.026(2) -0.0016(17) 0.0074(18) -0.0031(17)
O21 0.0425(16) 0.0273(15) 0.0417(19) -0.0038(12) 0.0026(14) 0.0006(13)
O22 0.0324(14) 0.0291(15) 0.0252(15) 0.0003(11) 0.0006(11) 0.0055(12)
N21 0.0364(19) 0.0353(19) 0.029(2) -0.0032(15) 0.0053(15) -0.0069(16)
C21 0.048(3) 0.032(2) 0.030(2) -0.0003(19) -0.0002(19) 0.0082(19)
C22 0.047(3) 0.027(2) 0.054(3) 0.0095(19) 0.004(2) 0.010(2)
C23 0.028(2) 0.024(2) 0.041(3) -0.0026(16) 0.0099(18) 0.0090(19)
C24 0.025(2) 0.034(2) 0.035(3) -0.0048(17) 0.0054(18) 0.006(2)
C25 0.0269(19) 0.026(2) 0.024(2) -0.0003(15) 0.0019(16) 0.0019(16)
C26 0.0229(18) 0.0234(19) 0.019(2) -0.0015(15) 0.0027(15) -0.0039(15)
C27 0.030(2) 0.029(2) 0.029(2) 0.0082(16) 0.0058(17) 0.0006(17)
C28 0.039(2) 0.034(2) 0.024(2) 0.0020(18) 0.0047(18) 0.0027(17)
C29 0.026(2) 0.037(2) 0.031(2) 0.0031(17) 0.0082(17) -0.0156(19)
C210 0.0244(19) 0.0220(19) 0.026(2) 0.0037(15) 0.0047(16) -0.0008(16)
C211 0.0235(19) 0.0192(18) 0.025(2) 0.0027(14) 0.0025(16) -0.0009(16)
C212 0.035(2) 0.024(2) 0.033(2) -0.0075(16) 0.0075(18) 0.0014(18)
C213 0.044(2) 0.026(2) 0.033(2) -0.0061(18) 0.0176(19) 0.0007(18)
C214 0.027(2) 0.025(2) 0.039(3) -0.0057(16) 0.0047(18) -0.0004(19)
C215 0.031(2) 0.036(2) 0.028(2) -0.0060(17) -0.0008(18) 0.0024(19)
C216 0.029(2) 0.037(2) 0.032(2) 0.0010(17) 0.0068(17) -0.0035(19)
C217 0.033(2) 0.0252(19) 0.019(2) 0.0001(16) 0.0089(16) 0.0024(16)
C218 0.036(2) 0.029(2) 0.026(2) 0.0034(17) 0.0029(17) 0.0024(18)
C219 0.053(3) 0.029(2) 0.027(3) -0.0088(19) 0.000(2) -0.0010(19)
C220 0.060(3) 0.021(2) 0.028(2) -0.0049(19) 0.015(2) -0.0013(17)
C221 0.044(2) 0.024(2) 0.044(3) -0.0006(18) 0.023(2) -0.0031(19)
C222 0.032(2) 0.029(2) 0.034(2) -0.0043(17) 0.0104(17) -0.0027(18)

loop_
_atom_site_label
_atom_site_fract_x
_atom_site_fract_y
_atom_site_fract_z
_atom_site_U_iso_or_equiv
_atom_site_thermal_displace_type
_atom_site_calc_flag
_atom_site_refinement_flags
_atom_site_occupancy
_atom_site_type_symbol
O11 0.18023(16) 0.3926(2) 0.66896(17) 0.0378(10) Uani . . 1.000 O
O12 0.14257(15) 0.5487(2) 0.59952(14) 0.0319(9) Uani . . 1.000 O
N11 0.0699(2) 0.6533(3) 0.8565(2) 0.0400(12) Uani . . 1.000 N
C11 0.0868(2) 0.4259(3) 0.4727(2) 0.0340(12) Uani . . 1.000 C
C12 0.1215(3) 0.2523(3) 0.5459(3) 0.0495(17) Uani . . 1.000 C
C13 0.1155(2) 0.3729(3) 0.5373(2) 0.0310(14) Uani . . 1.000 C
C14 0.1501(2) 0.4379(3) 0.6091(2) 0.0300(12) Uani . . 1.000 C
C15 0.1864(2) 0.6231(3) 0.6587(2) 0.0276(12) Uani . . 1.000 C
C16 0.1440(2) 0.6304(3) 0.7270(2) 0.0244(11) Uani . . 1.000 C
C17 0.0807(2) 0.5592(3) 0.7374(2) 0.0268(11) Uani . . 1.000 C
C18 0.0463(2) 0.5738(3) 0.8021(3) 0.0365(14) Uani . . 1.000 C
C19 0.1301(2) 0.7228(3) 0.8447(2) 0.0353(12) Uani . . 1.000 C
C110 0.1673(2) 0.7145(3) 0.7817(2) 0.0294(12) Uani . . 1.000 C
C111 0.2761(2) 0.5870(3) 0.6779(2) 0.0233(11) Uani . . 1.000 C
C112 0.3190(2) 0.5718(3) 0.7524(2) 0.0313(12) Uani . . 1.000 C
C113 0.4013(2) 0.5449(3) 0.7666(2) 0.0282(12) Uani . . 1.000 C
C114 0.4423(2) 0.5346(3) 0.7075(2) 0.0312(14) Uani . . 1.000 C
C115 0.4002(2) 0.5475(3) 0.6327(2) 0.0347(14) Uani . . 1.000 C
C116 0.3183(2) 0.5727(3) 0.6183(2) 0.0302(12) Uani . . 1.000 C
C117 0.1790(2) 0.7379(3) 0.6175(2) 0.0280(12) Uani . . 1.000 C
C118 0.2424(3) 0.8174(3) 0.6298(2) 0.0367(14) Uani . . 1.000 C
C119 0.2330(3) 0.9207(3) 0.5931(3) 0.0386(16) Uani . . 1.000 C
C120 0.1613(3) 0.9513(3) 0.5471(2) 0.0403(16) Uani . . 1.000 C
C121 0.0986(3) 0.8770(3) 0.5369(2) 0.0402(16) Uani . . 1.000 C
C122 0.1059(2) 0.7703(3) 0.5725(2) 0.0305(12) Uani . . 1.000 C
O21 0.18284(16) 0.3557(2) 0.16962(17) 0.0379(10) Uani . . 1.000 O
O22 0.14905(14) 0.1995(2) 0.09936(14) 0.0296(8) Uani . . 1.000 O
N21 0.08157(19) 0.0917(3) 0.35931(19) 0.0337(11) Uani . . 1.000 N
C21 0.0866(2) 0.3216(3) -0.0279(2) 0.0377(14) Uani . . 1.000 C
C22 0.1149(3) 0.4948(3) 0.0496(3) 0.0434(16) Uani . . 1.000 C
C23 0.1148(2) 0.3749(3) 0.0389(2) 0.0306(14) Uani . . 1.000 C
C24 0.1535(2) 0.3106(3) 0.1102(2) 0.0314(14) Uani . . 1.000 C
C25 0.1944(2) 0.1255(3) 0.1590(2) 0.0260(11) Uani . . 1.000 C
C26 0.1528(2) 0.1170(3) 0.2279(2) 0.0219(11) Uani . . 1.000 C
C27 0.1777(2) 0.0328(3) 0.2823(2) 0.0293(12) Uani . . 1.000 C
C28 0.1414(2) 0.0235(3) 0.3458(2) 0.0325(12) Uani . . 1.000 C
C29 0.0563(2) 0.1714(3) 0.3051(2) 0.0310(12) Uani . . 1.000 C
C210 0.0894(2) 0.1874(3) 0.2399(2) 0.0242(11) Uani . . 1.000 C
C211 0.2836(2) 0.1631(3) 0.1780(2) 0.0229(11) Uani . . 1.000 C
C212 0.3263(2) 0.1761(3) 0.1182(2) 0.0305(12) Uani . . 1.000 C
C213 0.4086(2) 0.2032(3) 0.1331(2) 0.0330(12) Uani . . 1.000 C
C214 0.4495(2) 0.2195(3) 0.2082(2) 0.0306(14) Uani . . 1.000 C
C215 0.4082(2) 0.2108(3) 0.2670(2) 0.0325(12) Uani . . 1.000 C
C216 0.3249(2) 0.1815(3) 0.2522(2) 0.0325(12) Uani . . 1.000 C
C217 0.1868(2) 0.0104(3) 0.1182(2) 0.0252(11) Uani . . 1.000 C
C218 0.1131(2) -0.0210(3) 0.0725(2) 0.0307(12) Uani . . 1.000 C
C219 0.1047(3) -0.1271(3) 0.0373(2) 0.0374(16) Uani . . 1.000 C
C220 0.1682(3) -0.2029(3) 0.0487(2) 0.0355(14) Uani . . 1.000 C
C221 0.2396(3) -0.1732(3) 0.0957(2) 0.0354(14) Uani . . 1.000 C
C222 0.2499(2) -0.0686(3) 0.1308(2) 0.0311(12) Uani . . 1.000 C
H11 0.06803 0.38426 0.42692 0.0408 Uiso . . 1.000 H
H11' 0.08478 0.50571 0.47166 0.0408 Uiso . . 1.000 H
H12 0.09160 0.21618 0.49919 0.0744 Uiso . . 1.000 H
H12' 0.09809 0.22909 0.59003 0.0744 Uiso . . 1.000 H
H12" 0.17896 0.22986 0.55412 0.0744 Uiso . . 1.000 H
H17 0.06145 0.50192 0.70103 0.0324 Uiso . . 1.000 H
H18 0.00331 0.52472 0.80865 0.0436 Uiso . . 1.000 H
H19 0.14776 0.78012 0.88149 0.0423 Uiso . . 1.000 H
H110 0.20889 0.76627 0.77555 0.0357 Uiso . . 1.000 H
H112 0.29157 0.57989 0.79435 0.0375 Uiso . . 1.000 H
H113 0.42934 0.53356 0.81791 0.0342 Uiso . . 1.000 H
H114 0.49905 0.51882 0.71746 0.0374 Uiso . . 1.000 H
H115 0.42801 0.53892 0.59113 0.0414 Uiso . . 1.000 H
H116 0.29014 0.58038 0.56661 0.0361 Uiso . . 1.000 H
H118 0.29215 0.80014 0.66360 0.0436 Uiso . . 1.000 H
H119 0.27761 0.97159 0.60013 0.0462 Uiso . . 1.000 H
H120 0.15547 1.02283 0.52271 0.0485 Uiso . . 1.000 H
H121 0.04827 0.89731 0.50504 0.0483 Uiso . . 1.000 H
H122 0.06050 0.72071 0.56539 0.0366 Uiso . . 1.000 H
H21 0.06471 0.36365 -0.07267 0.0456 Uiso . . 1.000 H
H21' 0.08869 0.24181 -0.03033 0.0456 Uiso . . 1.000 H
H22 0.08761 0.53100 0.00196 0.0648 Uiso . . 1.000 H
H22' 0.17127 0.52169 0.06310 0.0648 Uiso . . 1.000 H
H22" 0.08597 0.51324 0.09115 0.0648 Uiso . . 1.000 H
H27 0.21956 -0.01810 0.27554 0.0347 Uiso . . 1.000 H
H28 0.15982 -0.03431 0.38201 0.0387 Uiso . . 1.000 H
H29 0.01298 0.21945 0.31228 0.0373 Uiso . . 1.000 H
H210 0.06936 0.24501 0.20412 0.0289 Uiso . . 1.000 H
H212 0.29863 0.16632 0.06661 0.0367 Uiso . . 1.000 H
H213 0.43701 0.21064 0.09176 0.0398 Uiso . . 1.000 H
H214 0.50607 0.23663 0.21842 0.0368 Uiso . . 1.000 H
H215 0.43555 0.22453 0.31827 0.0386 Uiso . . 1.000 H
H216 0.29683 0.17441 0.29376 0.0388 Uiso . . 1.000 H
H218 0.06828 0.02956 0.06510 0.0369 Uiso . . 1.000 H
H219 0.05449 -0.14694 0.00509 0.0444 Uiso . . 1.000 H
H220 0.16237 -0.27433 0.02426 0.0424 Uiso . . 1.000 H
H221 0.28339 -0.22554 0.10459 0.0426 Uiso . . 1.000 H
H222 0.30007 -0.05051 0.16366 0.0371 Uiso . . 1.000 H

loop_
_atom_type_symbol
_atom_type_description
_atom_type_scat_dispersion_real
_atom_type_scat_dispersion_imag
_atom_type_scat_source
O O 0.0106 0.0060 'International Tables Vol C Tables 4.2.6.8 and 6.1.1.4'
N N 0.0061 0.0033 'International Tables Vol C Tables 4.2.6.8 and 6.1.1.4'
H H 0.0000 0.0000 'International Tables Vol C Tables 4.2.6.8 and 6.1.1.4'
C C 0.0033 0.0016 'International Tables Vol C Tables 4.2.6.8 and 6.1.1.4'

loop_
_geom_angle_atom_site_label_1
_geom_angle_atom_site_label_2
_geom_angle_atom_site_label_3
_geom_angle
_geom_angle_publ_flag
C14 O12 C15 119.1(3) no
C24 O22 C25 118.8(3) no
C18 N11 C19 116.2(3) no
C28 N21 C29 115.9(3) no
C11 C13 C14 120.5(3) no
C11 C13 C12 125.1(4) no
C12 C13 C14 114.4(3) no
O11 C14 C13 122.7(3) no
O12 C14 C13 112.9(3) no
O11 C14 O12 124.4(3) no
O12 C15 C117 102.3(3) no
O12 C15 C16 111.2(3) no
O12 C15 C111 109.0(3) no
C111 C15 C117 109.8(3) no
C16 C15 C117 108.7(3) no
C16 C15 C111 115.1(3) no
C17 C16 C110 117.5(3) no
C15 C16 C110 119.0(3) no
C15 C16 C17 123.6(3) no
C16 C17 C18 118.5(3) no
N11 C18 C17 124.4(3) no
N11 C19 C110 123.1(3) no
C16 C110 C19 120.3(3) no
C112 C111 C116 117.6(3) no
H11 C11 H11' 119.94 no
C15 C111 C112 123.5(3) no
C15 C111 C116 118.9(3) no
C13 C11 H11 119.95 no
C13 C11 H11' 120.11 no
C13 C12 H12' 109.52 no
C13 C12 H12" 109.41 no
C13 C12 H12 109.40 no
C111 C112 C113 121.1(3) no
H12' C12 H12" 109.55 no
H12 C12 H12" 109.42 no
H12 C12 H12' 109.52 no
C112 C113 C114 120.6(3) no
C113 C114 C115 119.2(3) no
C114 C115 C116 120.4(3) no
C111 C116 C115 121.2(3) no
C18 C17 H17 120.65 no
C16 C17 H17 120.81 no
C118 C117 C122 117.4(3) no
C15 C117 C118 122.2(3) no
C15 C117 C122 120.2(3) no
N11 C18 H18 117.77 no
C17 C18 H18 117.82 no
C117 C118 C119 120.6(4) no
N11 C19 H19 118.41 no
C118 C119 C120 121.7(4) no
C110 C19 H19 118.49 no
C119 C120 C121 118.3(3) no
C120 C121 C122 121.8(4) no
C117 C122 C121 120.0(3) no
C19 C110 H110 119.91 no
C16 C110 H110 119.83 no
C113 C112 H112 119.44 no
C111 C112 H112 119.50 no
C112 C113 H113 119.78 no
C114 C113 H113 119.67 no
C113 C114 H114 120.42 no
C115 C114 H114 120.39 no
C114 C115 H115 119.78 no
C116 C115 H115 119.80 no
C115 C116 H116 119.38 no
C111 C116 H116 119.44 no
C117 C118 H118 119.70 no
C119 C118 H118 119.67 no
C118 C119 H119 119.21 no
C120 C119 H119 119.10 no
C121 C120 H120 120.87 no
C119 C120 H120 120.83 no
C120 C121 H121 119.15 no
C122 C121 H121 119.01 no
C121 C122 H122 120.00 no
C117 C122 H122 119.97 no
C21 C23 C22 125.0(4) no
C21 C23 C24 121.2(3) no
C22 C23 C24 113.7(3) no
O21 C24 O22 124.8(3) no
O21 C24 C23 123.0(3) no
O22 C24 C23 112.2(3) no
O22 C25 C26 111.4(3) no
O22 C25 C211 109.3(3) no
O22 C25 C217 102.1(3) no
C26 C25 C211 114.8(3) no
C26 C25 C217 108.0(3) no
C211 C25 C217 110.6(3) no
C25 C26 C27 118.7(3) no
C25 C26 C210 124.0(3) no
C27 C26 C210 117.3(3) no
C26 C27 C28 120.0(3) no
N21 C28 C27 123.7(3) no
N21 C29 C210 124.5(3) no
C23 C21 H21' 120.00 no
H21 C21 H21' 119.94 no
C23 C21 H21 120.06 no
C23 C22 H22" 109.43 no
H22 C22 H22' 109.53 no
C23 C22 H22 109.48 no
C23 C22 H22' 109.41 no
H22' C22 H22" 109.45 no
H22 C22 H22" 109.53 no
C26 C27 H27 119.92 no
C28 C27 H27 120.05 no
C27 C28 H28 118.16 no
N21 C28 H28 118.15 no
N21 C29 H29 117.82 no
C210 C29 H29 117.72 no
C26 C210 C29 118.7(3) no
C25 C211 C212 118.9(3) no
C25 C211 C216 123.0(3) no
C212 C211 C216 118.1(3) no
C211 C212 C213 120.9(3) no
C212 C213 C214 120.2(3) no
C213 C214 C215 119.7(3) no
C214 C215 C216 120.3(3) no
C211 C216 C215 120.8(3) no
C25 C217 C218 119.8(3) no
C25 C217 C222 122.0(3) no
C218 C217 C222 118.0(3) no
C217 C218 C219 120.2(3) no
C218 C219 C220 121.0(4) no
C219 C220 C221 118.6(3) no
C220 C221 C222 121.7(4) no
C217 C222 C221 120.4(3) no
C26 C210 H210 120.72 no
C29 C210 H210 120.63 no
C211 C212 H212 119.50 no
C213 C212 H212 119.59 no
C212 C213 H213 119.88 no
C214 C213 H213 119.94 no
C213 C214 H214 120.12 no
C215 C214 H214 120.19 no
C214 C215 H215 119.89 no
C216 C215 H215 119.83 no
C211 C216 H216 119.58 no
C215 C216 H216 119.63 no
C217 C218 H218 119.87 no
C219 C218 H218 119.93 no
C218 C219 H219 119.50 no
C220 C219 H219 119.52 no
C219 C220 H220 120.62 no
C221 C220 H220 120.74 no
C220 C221 H221 119.16 no
C222 C221 H221 119.18 no
C217 C222 H222 119.75 no
C221 C222 H222 119.84 no

loop_
_geom_bond_atom_site_label_1
_geom_bond_atom_site_label_2
_geom_bond_site_symmetry_1
_geom_bond_site_symmetry_2
_geom_bond_distance
_geom_bond_publ_flag
O11 C14 . . 1.210(5) no
O12 C14 . . 1.331(4) no
O12 C15 . . 1.458(4) no
O21 C24 . . 1.200(5) no
O22 C25 . . 1.469(4) no
O22 C24 . . 1.335(4) no
N11 C19 . . 1.349(5) no
N11 C18 . . 1.354(6) no
N21 C29 . . 1.358(5) no
N21 C28 . . 1.344(5) no
C11 C13 . . 1.314(5) no
C12 C13 . . 1.444(5) no
C13 C14 . . 1.506(5) no
C15 C111 . . 1.534(5) no
C15 C117 . . 1.542(5) no
C15 C16 . . 1.518(5) no
C16 C17 . . 1.395(5) no
C16 C110 . . 1.395(5) no
C17 C18 . . 1.389(6) no
C19 C110 . . 1.382(5) no
C111 C112 . . 1.388(5) no
C11 H11' . . 0.9497 no
C111 C116 . . 1.388(5) no
C11 H11 . . 0.9510 no
C12 H12 . . 0.9803 no
C12 H12' . . 0.9789 no
C112 C113 . . 1.387(5) no
C12 H12" . . 0.9803 no
C113 C114 . . 1.363(5) no
C114 C115 . . 1.385(5) no
C115 C116 . . 1.376(5) no
C17 H17 . . 0.9505 no
C117 C122 . . 1.380(5) no
C117 C118 . . 1.406(6) no
C118 C119 . . 1.385(5) no
C18 H18 . . 0.9498 no
C119 C120 . . 1.363(7) no
C19 H19 . . 0.9503 no
C120 C121 . . 1.356(6) no
C121 C122 . . 1.412(5) no
C110 H110 . . 0.9502 no
C112 H112 . . 0.9502 no
C113 H113 . . 0.9495 no
C114 H114 . . 0.9496 no
C115 H115 . . 0.9489 no
C116 H116 . . 0.9508 no
C118 H118 . . 0.9494 no
C119 H119 . . 0.9497 no
C120 H120 . . 0.9506 no
C21 C23 . . 1.346(5) no
C121 H121 . . 0.9501 no
C122 H122 . . 0.9501 no
C22 C23 . . 1.438(5) no
C23 C24 . . 1.512(5) no
C25 C26 . . 1.520(5) no
C25 C211 . . 1.531(5) no
C25 C217 . . 1.542(5) no
C26 C27 . . 1.397(5) no
C26 C210 . . 1.398(5) no
C27 C28 . . 1.382(5) no
C29 C210 . . 1.387(5) no
C21 H21 . . 0.9499 no
C21 H21' . . 0.9507 no
C22 H22" . . 0.9801 no
C22 H22' . . 0.9801 no
C22 H22 . . 0.9791 no
C27 H27 . . 0.9498 no
C28 H28 . . 0.9505 no
C29 H29 . . 0.9498 no
C211 C212 . . 1.395(5) no
C211 C216 . . 1.381(5) no
C212 C213 . . 1.388(5) no
C213 C214 . . 1.389(5) no
C214 C215 . . 1.360(5) no
C215 C216 . . 1.410(5) no
C217 C222 . . 1.398(5) no
C217 C218 . . 1.389(5) no
C218 C219 . . 1.403(5) no
C219 C220 . . 1.377(6) no
C220 C221 . . 1.364(6) no
C221 C222 . . 1.387(5) no
C210 H210 . . 0.9499 no
C212 H212 . . 0.9494 no
C213 H213 . . 0.9505 no
C214 H214 . . 0.9500 no
C215 H215 . . 0.9498 no
C216 H216 . . 0.9498 no
C218 H218 . . 0.9498 no
C219 H219 . . 0.9498 no
C220 H220 . . 0.9499 no
C221 H221 . . 0.9506 no
C222 H222 . . 0.9494 no

loop_
_geom_contact_atom_site_label_1
_geom_contact_atom_site_label_2
_geom_contact_distance
_geom_contact_site_symmetry_2
_geom_contact_publ_flag
O11 C16 3.108(4) . no
O11 C17 2.989(4) . no
O11 C111 2.800(4) . no
O11 C112 3.285(4) . no
O11 C116 3.393(4) . no
O11 C110 3.300(4) 2_546 no
O21 C27 3.136(4) 2_555 no
O21 C26 3.094(4) . no
O21 C211 2.830(4) . no
O21 C216 3.277(4) . no
O21 C210 2.956(4) . no
O11 H12' 2.6241 . no
O11 H17 2.5270 . no
O11 H110 2.4412 2_546 no
O11 H12" 2.8056 . no
O12 H17 2.5137 . no
O12 H122 2.4724 . no
O12 H11' 2.3433 . no
O12 H116 2.6675 . no
O21 H22" 2.6836 . no
O21 H210 2.4794 . no
O21 H22' 2.7125 . no
O21 H27 2.2912 2_555 no
O22 H21' 2.3803 . no
O22 H210 2.5420 . no
O22 H212 2.7014 . no
O22 H218 2.4413 . no
N11 C210 3.443(5) 3_566 no
N11 H22 2.9252 1_556 no
N11 H210 2.6599 3_566 no
N21 H12 2.8647 . no
N21 H113 2.9179 4_454 no
N21 H114 2.9362 4_454 no
C11 C221 3.553(6) 2_555 no
C11 C222 3.569(5) 2_555 no
C14 C116 3.213(5) . no
C14 C17 3.100(5) . no
C16 O11 3.108(4) . no
C17 O11 2.989(4) . no
C17 C14 3.100(5) . no
C24 C210 3.086(5) . no
C24 C212 3.280(5) . no
C26 O21 3.094(4) . no
C27 C216 3.157(5) . no
C27 C222 3.371(5) . no
C27 O21 3.136(4) 2_545 no
C29 C114 3.370(5) 4_454 no
C110 C112 3.175(5) . no
C110 O11 3.300(4) 2_556 no
C110 C118 3.408(5) . no
C11 H122 2.9863 3_566 no
C111 O11 2.800(4) . no
C12 H120 2.8330 1_545 no
C112 C110 3.175(5) . no
C112 C119 3.521(6) 2_546 no
C112 O11 3.285(4) . no
C114 C29 3.370(5) 4_555 no
C114 C210 3.578(5) 4_555 no
C14 H116 3.0968 . no
C14 H17 2.5207 . no
C116 C14 3.213(5) . no
C116 O11 3.393(4) . no
C116 C118 3.196(5) . no
C16 H112 2.5961 . no
C18 H210 2.8825 3_566 no
C118 C116 3.196(5) . no
C118 C110 3.408(5) . no
C119 C112 3.521(6) 2_556 no
C22 H220 2.9162 1_565 no
C24 H210 2.5007 . no
C26 H216 2.5585 . no
C26 H114 3.0104 4_454 no
C27 H114 3.0490 4_454 no
C27 H216 2.5856 . no
C28 H114 3.0022 4_454 no
C28 H120 3.0991 1_545 no
C29 H221 3.0981 2_555 no
C29 H114 2.8062 4_454 no
C210 N11 3.443(5) 3_566 no
C210 C114 3.578(5) 4_454 no
C210 O21 2.956(4) . no
C110 H112 2.5975 . no
C210 C24 3.086(5) . no
C111 H110 3.0897 . no
C211 O21 2.830(4) . no
C111 H118 2.5663 . no
C212 C24 3.280(5) . no
C212 C222 3.203(5) . no
C112 H110 3.0317 . no
C113 H214 3.0097 3_666 no
C114 H214 3.0716 3_666 no
C115 H21' 2.9655 2_555 no
C116 H118 2.8783 . no
C216 O21 3.277(4) . no
C216 C27 3.157(5) . no
C216 C221 3.540(5) 2_555 no
C117 H110 2.7703 . no
C117 H116 2.9006 . no
C118 H110 2.8126 . no
C119 H112 2.8364 2_556 no
C120 H28 2.9264 1_565 no
C221 C11 3.553(6) 2_545 no
C121 H213 2.9912 2_555 no
C221 C216 3.540(5) 2_545 no
C222 C11 3.569(5) 2_545 no
C122 H213 2.9485 2_555 no
C222 C212 3.203(5) . no
C222 C27 3.371(5) . no
C210 H114 2.8672 4_454 no
C211 H222 2.5727 . no
C211 H27 3.0799 . no
C212 H222 2.8701 . no
C213 H11' 3.0089 2_545 no
C216 H27 3.0303 . no
C217 H27 2.7580 . no
C217 H212 2.9019 . no
C218 H115 2.9372 2_545 no
C219 H115 2.9834 2_545 no
C220 H19 2.9245 1_544 no
C221 H216 2.8195 2_545 no
C222 H27 2.7744 . no
H11 H122 2.5105 3_566 no
H11 H12 2.3658 . no
H11' O12 2.3433 . no
H11' C213 3.0089 2_555 no
H12 H11 2.3658 . no
H12 H120 2.5355 1_545 no
H12 N21 2.8647 . no
H12' O11 2.6241 . no
H12" O11 2.8056 . no
H12" H120 2.5379 1_545 no
H17 C14 2.5207 . no
H17 O11 2.5270 . no
H17 O12 2.5137 . no
H18 H22" 2.5689 3_566 no
H19 H220 2.5778 1_566 no
H19 C220 2.9245 1_566 no
H21 H22 2.3795 . no
H21' O22 2.3803 . no
H21' C115 2.9655 2_545 no
H22 H21 2.3795 . no
H22 N11 2.9252 1_554 no
H22' O21 2.7125 . no
H22' H220 2.5179 1_565 no
H22" H18 2.5689 3_566 no
H22" O21 2.6836 . no
H27 C217 2.7580 . no
H27 C211 3.0799 . no
H27 C216 3.0303 . no
H27 C222 2.7744 . no
H27 O21 2.2912 2_545 no
H28 H120 2.5991 1_545 no
H28 C120 2.9264 1_545 no
H110 C111 3.0897 . no
H110 C117 2.7703 . no
H110 C118 2.8126 . no
H110 C112 3.0317 . no
H110 O11 2.4412 2_556 no
H110 H112 2.5992 . no
H112 C110 2.5975 . no
H112 C16 2.5961 . no
H112 C119 2.8364 2_546 no
H112 H110 2.5992 . no
H113 N21 2.9179 4_555 no
H114 C29 2.8062 4_555 no
H114 C210 2.8672 4_555 no
H114 N21 2.9362 4_555 no
H114 C26 3.0104 4_555 no
H114 C27 3.0490 4_555 no
H114 C28 3.0022 4_555 no
H115 C218 2.9372 2_555 no
H115 C219 2.9834 2_555 no
H116 O12 2.6675 . no
H116 C14 3.0968 . no
H116 C117 2.9006 . no
H118 C116 2.8783 . no
H118 C111 2.5663 . no
H120 H12 2.5355 1_565 no
H120 C12 2.8330 1_565 no
H120 C28 3.0991 1_565 no
H120 H12" 2.5379 1_565 no
H120 H28 2.5991 1_565 no
H122 H11 2.5105 3_566 no
H122 O12 2.4724 . no
H122 C11 2.9863 3_566 no
H210 O21 2.4794 . no
H210 O22 2.5420 . no
H210 C24 2.5007 . no
H210 N11 2.6599 3_566 no
H210 C18 2.8825 3_566 no
H212 O22 2.7014 . no
H212 C217 2.9019 . no
H213 C121 2.9912 2_545 no
H213 C122 2.9485 2_545 no
H214 C113 3.0097 3_666 no
H214 C114 3.0715 3_666 no
H216 C26 2.5585 . no
H216 C27 2.5856 . no
H216 C221 2.8195 2_555 no
H218 O22 2.4413 . no
H218 H219 2.5937 3_555 no
H219 H218 2.5937 3_555 no
H220 C22 2.9162 1_545 no
H220 H19 2.5778 1_544 no
H220 H22' 2.5179 1_545 no
H221 C29 3.0981 2_545 no
H222 C211 2.5727 . no
H222 C212 2.8701 . no

loop_
_geom_hbond_atom_site_label_D
_geom_hbond_atom_site_label_H
_geom_hbond_atom_site_label_A
_geom_hbond_site_symmetry_A
_geom_hbond_distance_DH
_geom_hbond_distance_HA
_geom_hbond_distance_DA
_geom_hbond_angle_DHA
_geom_hbond_publ_flag
C11 H11' O12 . 0.9500 2.3400 2.693(4) 101.00 no
C17 H17 O11 . 0.9500 2.5300 2.989(4) 110.00 no
C21 H21' O22 . 0.9500 2.3800 2.717(4) 100.00 no
C27 H27 O21 2_545 0.9500 2.2900 3.136(4) 148.00 no
C110 H110 O11 2_556 0.9500 2.4400 3.300(4) 150.00 no
C210 H210 O21 . 0.9500 2.4800 2.956(4) 111.00 no

loop_
_geom_torsion_atom_site_label_1
_geom_torsion_atom_site_label_2
_geom_torsion_atom_site_label_3
_geom_torsion_atom_site_label_4
_geom_torsion
_geom_torsion_publ_flag
C15 O12 C14 O11 12.6(5) no
C15 O12 C14 C13 -168.5(3) no
C14 O12 C15 C16 -77.7(4) no
C14 O12 C15 C111 50.3(4) no
C14 O12 C15 C117 166.5(3) no
C25 O22 C24 C23 170.9(3) no
C24 O22 C25 C26 75.5(4) no
C24 O22 C25 C211 -52.4(4) no
C24 O22 C25 C217 -169.5(3) no
C25 O22 C24 O21 -10.7(5) no
C19 N11 C18 C17 1.1(6) no
C18 N11 C19 C110 -0.7(5) no
C29 N21 C28 C27 1.4(5) no
C28 N21 C29 C210 -1.8(5) no
C11 C13 C14 O11 -176.9(3) no
C11 C13 C14 O12 4.2(5) no
C12 C13 C14 O12 -179.1(3) no
C12 C13 C14 O11 -0.1(5) no
C117 C15 C111 C112 117.2(4) no
O12 C15 C111 C116 51.1(4) no
C16 C15 C111 C112 -5.8(5) no
C117 C15 C16 C110 -55.1(4) no
O12 C15 C117 C122 42.7(4) no
C16 C15 C111 C116 176.8(3) no
C117 C15 C111 C116 -60.2(4) no
O12 C15 C117 C118 -143.7(3) no
O12 C15 C111 C112 -131.5(3) no
C117 C15 C16 C17 122.9(4) no
C111 C15 C117 C118 -28.1(5) no
O12 C15 C16 C110 -167.0(3) no
C16 C15 C117 C122 -75.0(4) no
O12 C15 C16 C17 11.1(5) no
C111 C15 C16 C110 68.5(4) no
C111 C15 C16 C17 -113.4(4) no
C16 C15 C117 C118 98.7(4) no
C111 C15 C117 C122 158.3(3) no
C15 C16 C17 C18 -179.9(3) no
C17 C16 C110 C19 2.2(5) no
C110 C16 C17 C18 -1.8(5) no
C15 C16 C110 C19 -179.6(3) no
C16 C17 C18 N11 0.1(6) no
N11 C19 C110 C16 -1.0(6) no
C15 C111 C116 H116 -4.30 no
C112 C111 C116 H116 178.16 no
C15 C111 C112 H112 3.53 no
C116 C111 C112 H112 -179.05 no
H112 C112 C113 C114 -178.95 no
H112 C112 C113 H113 1.05 no
C111 C112 C113 H113 -178.91 no
C112 C113 C114 H114 177.75 no
H113 C113 C114 H114 -2.25 no
H113 C113 C114 C115 177.80 no
C113 C114 C115 H115 -178.69 no
H114 C114 C115 C116 -178.63 no
H114 C114 C115 H115 1.35 no
C114 C115 C116 H116 -179.24 no
H115 C115 C116 H116 0.77 no
H115 C115 C116 C111 -179.28 no
C118 C117 C122 H122 -176.13 no
C15 C117 C118 H118 1.42 no
C122 C117 C118 H118 175.21 no
C15 C117 C122 H122 -2.21 no
H118 C118 C119 C120 -176.69 no
H118 C118 C119 H119 3.30 no
C117 C118 C119 H119 -176.71 no
H119 C119 C120 H120 -0.72 no
C118 C119 C120 H120 179.27 no
H119 C119 C120 C121 179.14 no
H120 C120 C121 C122 179.96 no
C119 C120 C121 H121 179.91 no
H120 C120 C121 H121 -0.23 no
H121 C121 C122 C117 178.42 no
C120 C121 C122 H122 178.36 no
H121 C121 C122 H122 -1.45 no
C21 C23 C24 O22 -5.3(5) no
C22 C23 C24 O21 -1.3(5) no
C21 C23 C24 O21 176.3(3) no
C22 C23 C24 O22 177.1(3) no
O22 C25 C26 C210 -12.0(5) no
O22 C25 C26 C27 166.7(3) no
C217 C25 C26 C27 55.4(4) no
C217 C25 C26 C210 -123.4(4) no
C26 C25 C211 C212 -178.4(3) no
C217 C25 C211 C212 59.2(4) no
O22 C25 C211 C216 129.7(3) no
C211 C25 C26 C27 -68.5(4) no
C211 C25 C26 C210 112.8(4) no
O22 C25 C217 C218 -41.1(4) no
O22 C25 C211 C212 -52.4(4) no
C26 C25 C217 C218 76.5(4) no
C211 C25 C217 C218 -157.2(3) no
O22 C25 C217 C222 144.6(3) no
C26 C25 C211 C216 3.7(5) no
C217 C25 C211 C216 -118.7(4) no
C211 C25 C217 C222 28.4(5) no
C26 C25 C217 C222 -97.9(4) no
C27 C26 C210 C29 1.3(5) no
C25 C26 C210 C29 -180.0(3) no
C25 C26 C27 C28 179.6(3) no
C210 C26 C27 C28 -1.6(5) no
C26 C27 C28 N21 0.3(6) no
N21 C29 C210 C26 0.5(5) no
C216 C211 C212 C213 2.0(5) no
C25 C211 C212 C213 -176.0(3) no
C212 C211 C216 C215 -1.0(5) no
C25 C211 C216 C215 176.9(3) no
C211 C212 C213 C214 -1.0(5) no
C212 C213 C214 C215 -1.2(5) no
C213 C214 C215 C216 2.2(5) no
C214 C215 C216 C211 -1.1(5) no
C25 C217 C218 C219 -177.8(3) no
C222 C217 C218 C219 -3.2(5) no
C25 C217 C222 C221 177.2(3) no
C218 C217 C222 C221 2.7(5) no
C217 C218 C219 C220 1.6(6) no
C218 C219 C220 C221 0.6(6) no
C219 C220 C221 C222 -1.1(6) no
C220 C221 C222 C217 -0.6(6) no

loop_
_cod_related_entry_id
_cod_related_entry_database
_cod_related_entry_code
1 ChemSpider 21107538
